data_7246344
loop_
_publ_author_name
'Bogdan, Marta'
'Siera\'nski, Tomasz'
'\'Swi\;atkowski, Marcin'
'Trz\;esowska-Kruszy\'nska, Agata'

_publ_section_title
;
 On structural factors determining the nature of the fluorescent
 properties of OIHMs based on 8-hydroxyquinoline
;
_journal_issue 13
_journal_name_full CrystEngComm
_journal_page_first 1993
_journal_page_last 2002
_journal_paper_doi 10.1039/D3CE00061C
_journal_volume 25
_journal_year 2023
_chemical_formula_moiety '4(C9 H8 N O), Bi Cl6, Cl, 2(H2 O)'
_chemical_formula_sum 'C36 H36 Bi Cl7 N4 O6'
_chemical_formula_weight 1077.82
_space_group_crystal_system triclinic
_space_group_IT_number 2
_space_group_name_Hall '-P 1'
_space_group_name_H-M_alt 'P -1'
_atom_sites_solution_hydrogens mixed
_atom_sites_solution_primary dual
_atom_sites_solution_secondary difmap
_audit_creation_method SHELXL-2018/1
_audit_update_record
;
2023-02-17 deposited with the CCDC.	2023-02-24 downloaded from the CCDC.
;
_cell_angle_alpha 76.3850(10)
_cell_angle_beta 83.6190(10)
_cell_angle_gamma 84.6520(10)
_cell_formula_units_Z 2
_cell_length_a 8.35930(10)
_cell_length_b 13.0386(2)
_cell_length_c 18.9457(3)
_cell_measurement_reflns_used 35703
_cell_measurement_temperature 100.0(1)
_cell_measurement_theta_max 32.4860
_cell_measurement_theta_min 3.8410
_cell_volume 1989.69(5)
_computing_cell_refinement 'CrysAlisPro 1.171.40.68a (Rigaku OD, 2019)'
_computing_data_collection 'CrysAlisPro 1.171.40.68a (Rigaku OD, 2019)'
_computing_data_reduction 'CrysAlisPro 1.171.40.68a (Rigaku OD, 2019)'
_computing_molecular_graphics
;XP in SHELXTL (Sheldrick, 2008)
 ORTEP-3 W v. 1.062 (Farrugia 2012)
;
_computing_publication_material
;SHELXL-2018/1 (Sheldrick, 2018) and
 PLATON (Spek, 2009)
;
_computing_structure_refinement 'SHELXL-2018/1 (Sheldrick, 2018)'
_computing_structure_solution 'SHELXT (Sheldrick, 2015a)'
_diffrn_ambient_environment N~2~
_diffrn_ambient_temperature 100.0(1)
_diffrn_detector 'CCD plate'
_diffrn_detector_type 'Pilatus 300K'
_diffrn_measured_fraction_theta_full 0.997
_diffrn_measured_fraction_theta_max 0.997
_diffrn_measurement_device 'four-circle diffractometer'
_diffrn_measurement_device_type 'XtaLAB Synergy, Dualflex, Pilatus 300K'
_diffrn_measurement_method '\w scans'
_diffrn_radiation_monochromator mirror
_diffrn_radiation_probe x-ray
_diffrn_radiation_type MoK\a
_diffrn_radiation_wavelength 0.71073
_diffrn_reflns_av_R_equivalents 0.0287
_diffrn_reflns_av_unetI/netI 0.0183
_diffrn_reflns_Laue_measured_fraction_full 0.997
_diffrn_reflns_Laue_measured_fraction_max 0.997
_diffrn_reflns_limit_h_max 9
_diffrn_reflns_limit_h_min -9
_diffrn_reflns_limit_k_max 15
_diffrn_reflns_limit_k_min -15
_diffrn_reflns_limit_l_max 22
_diffrn_reflns_limit_l_min -21
_diffrn_reflns_number 41842
_diffrn_reflns_point_group_measured_fraction_full 0.997
_diffrn_reflns_point_group_measured_fraction_max 0.997
_diffrn_reflns_theta_full 25.026
_diffrn_reflns_theta_max 25.026
_diffrn_reflns_theta_min 3.463
_diffrn_source 'micro-focus sealed X-ray tube'
_diffrn_source_type 'PhotonJet (Mo) X-ray Source'
_exptl_absorpt_coefficient_mu 4.951
_exptl_absorpt_correction_T_max 1.000
_exptl_absorpt_correction_T_min 0.379
_exptl_absorpt_correction_type gaussian
_exptl_absorpt_process_details
;
CrysAlisPro 1.171.40.68a (Rigaku Oxford Diffraction, 2019)
Numerical absorption correction based on gaussian integration over
a multifaceted crystal model
Empirical absorption correction using spherical harmonics,
implemented in SCALE3 ABSPACK scaling algorithm.
;
_exptl_crystal_colour colourless
_exptl_crystal_density_diffrn 1.799
_exptl_crystal_description prism
_exptl_crystal_F_000 1060
_exptl_crystal_size_max 0.302
_exptl_crystal_size_mid 0.126
_exptl_crystal_size_min 0.101
_refine_diff_density_max 0.580
_refine_diff_density_min -0.302
_refine_diff_density_rms 0.059
_refine_ls_extinction_method none
_refine_ls_goodness_of_fit_ref 1.065
_refine_ls_hydrogen_treatment constr
_refine_ls_matrix_type full
_refine_ls_number_parameters 491
_refine_ls_number_reflns 7009
_refine_ls_number_restraints 0
_refine_ls_restrained_S_all 1.065
_refine_ls_R_factor_all 0.0140
_refine_ls_R_factor_gt 0.0132
_refine_ls_shift/su_max 0.006
_refine_ls_shift/su_mean 0.000
_refine_ls_structure_factor_coef Fsqd
_refine_ls_weighting_details 'w=1/[\s^2^(Fo^2^)+(0.0126P)^2^+1.1450P] where P=(Fo^2^+2Fc^2^)/3'
_refine_ls_weighting_scheme calc
_refine_ls_wR_factor_gt 0.0327
_refine_ls_wR_factor_ref 0.0329
_reflns_Friedel_coverage 0.000
_reflns_number_gt 6763
_reflns_number_total 7009
_reflns_threshold_expression 'I > 2\s(I)'
_cod_data_source_file d3ce00061c2.cif
_cod_data_source_block mz1083
_cod_depositor_comments 'Adding full bibliography for 7246339--7246352.cif.'
_cod_database_code 7246344
_shelx_shelxl_version_number 2018/1
_shelx_space_group_comment
;
The symmetry employed for this shelxl refinement is uniquely defined
by the following loop, which should always be used as a source of
symmetry information in preference to the above space-group names.
They are only intended as comments.
;

loop_
_space_group_symop_operation_xyz
'x, y, z'
'-x, -y, -z'

loop_
_atom_site_label
_atom_site_type_symbol
_atom_site_fract_x
_atom_site_fract_y
_atom_site_fract_z
_atom_site_U_iso_or_equiv
_atom_site_adp_type
_atom_site_occupancy
_atom_site_site_symmetry_order
_atom_site_calc_flag
_atom_site_refinement_flags_posn
_atom_site_refinement_flags_adp
_atom_site_refinement_flags_occupancy
_atom_site_disorder_assembly
_atom_site_disorder_group
Bi1 Bi 0.63285(2) 0.69256(2) 0.23059(2) 0.01067(3) Uani 1 1 d . . . . .
O1 O 0.7743(2) 0.98021(12) 0.57760(8) 0.0268(3) Uani 1 1 d . . . . .
H1O H 0.821488 0.999879 0.608524 0.040 Uiso 1 1 calc R U . . .
N1 N 0.6219(2) 0.89383(13) 0.49088(9) 0.0183(4) Uani 1 1 d . . . . .
H1N H 0.666357 0.954663 0.475372 0.022 Uiso 1 1 calc R U . . .
C1 C 0.5463(2) 0.85802(17) 0.44469(11) 0.0204(4) Uani 1 1 d . . . . .
H1 H 0.542949 0.897282 0.395743 0.024 Uiso 1 1 calc R U . . .
Cl1 Cl 0.38620(6) 0.80483(4) 0.27543(3) 0.01996(10) Uani 1 1 d . . . . .
Cl2 Cl 0.84431(6) 0.80827(4) 0.26911(3) 0.02454(11) Uani 1 1 d . . . . .
C2 C 0.4717(3) 0.76333(17) 0.46741(12) 0.0223(5) Uani 1 1 d . . . . .
H2 H 0.415590 0.738502 0.434491 0.027 Uiso 1 1 calc R U . . .
Cl3 Cl 0.90283(6) 0.54387(4) 0.19138(2) 0.01597(9) Uani 1 1 d . . . . .
C3 C 0.4798(2) 0.70619(16) 0.53756(12) 0.0200(4) Uani 1 1 d . . . . .
H3 H 0.428856 0.641491 0.553204 0.024 Uiso 1 1 calc R U . . .
Cl4 Cl 0.42697(6) 0.57218(4) 0.18829(3) 0.02054(10) Uani 1 1 d . . . . .
C4 C 0.5630(2) 0.74208(16) 0.58701(11) 0.0172(4) Uani 1 1 d . . . . .
C9 C 0.6340(2) 0.84001(16) 0.56206(11) 0.0166(4) Uani 1 1 d . . . . .
C8 C 0.7179(3) 0.88288(17) 0.60761(12) 0.0211(4) Uani 1 1 d . . . . .
C7 C 0.7362(3) 0.82434(18) 0.67704(12) 0.0250(5) Uani 1 1 d . . . . .
H7 H 0.794808 0.850679 0.708390 0.030 Uiso 1 1 calc R U . . .
Cl6 Cl 0.65555(6) 0.82407(4) 0.09602(2) 0.01718(10) Uani 1 1 d . . . . .
C6 C 0.6693(3) 0.72592(18) 0.70219(11) 0.0253(5) Uani 1 1 d . . . . .
H6 H 0.685150 0.686580 0.750198 0.030 Uiso 1 1 calc R U . . .
Cl5 Cl 0.63283(6) 0.56114(4) 0.36314(2) 0.01632(10) Uani 1 1 d . . . . .
C5 C 0.5817(3) 0.68480(17) 0.65957(11) 0.0224(5) Uani 1 1 d . . . . .
H5 H 0.534388 0.619201 0.678296 0.027 Uiso 1 1 calc R U . . .
O11 O -0.13080(19) 0.30579(12) 0.35408(8) 0.0228(3) Uani 1 1 d . . . . .
H11O H -0.165906 0.246279 0.357760 0.034 Uiso 1 1 calc R U . . .
C11 C 0.1191(2) 0.55716(16) 0.33850(11) 0.0177(4) Uani 1 1 d . . . . .
H11 H 0.115615 0.610764 0.294861 0.021 Uiso 1 1 calc R U . . .
N11 N 0.0334(2) 0.47434(13) 0.34838(9) 0.0152(3) Uani 1 1 d . . . . .
H11N H -0.025499 0.470164 0.313579 0.018 Uiso 1 1 calc R U . . .
C12 C 0.2155(2) 0.56618(16) 0.39241(11) 0.0180(4) Uani 1 1 d . . . . .
H12 H 0.280768 0.624371 0.384828 0.022 Uiso 1 1 calc R U . . .
C13 C 0.2146(2) 0.49035(16) 0.45604(11) 0.0166(4) Uani 1 1 d . . . . .
H13 H 0.277815 0.497138 0.493180 0.020 Uiso 1 1 calc R U . . .
C16 C 0.0276(2) 0.23519(16) 0.53528(11) 0.0197(4) Uani 1 1 d . . . . .
H16 H 0.023747 0.180696 0.578572 0.024 Uiso 1 1 calc R U . . .
C15 C 0.1152(2) 0.31993(16) 0.53148(11) 0.0170(4) Uani 1 1 d . . . . .
H15 H 0.171837 0.323797 0.571469 0.020 Uiso 1 1 calc R U . . .
C14 C 0.1211(2) 0.40201(15) 0.46741(10) 0.0141(4) Uani 1 1 d . . . . .
C18 C -0.0567(2) 0.30496(16) 0.41433(11) 0.0161(4) Uani 1 1 d . . . . .
C17 C -0.0576(2) 0.22586(16) 0.47700(11) 0.0187(4) Uani 1 1 d . . . . .
H17 H -0.115384 0.165065 0.481028 0.022 Uiso 1 1 calc R U . . .
C19 C 0.0312(2) 0.39419(15) 0.41008(10) 0.0140(4) Uani 1 1 d . . . . .
C39 C 0.6137(2) 1.23358(15) 0.14951(10) 0.0148(4) Uani 1 1 d . . . . .
C38 C 0.6883(2) 1.32606(16) 0.14969(11) 0.0178(4) Uani 1 1 d . . . . .
C37 C 0.6940(2) 1.40542(16) 0.08716(11) 0.0197(4) Uani 1 1 d . . . . .
H37 H 0.744416 1.468239 0.085913 0.024 Uiso 1 1 calc R U . . .
C36 C 0.6254(2) 1.39403(16) 0.02506(11) 0.0198(4) Uani 1 1 d . . . . .
H36 H 0.633199 1.449001 -0.017896 0.024 Uiso 1 1 calc R U . . .
C35 C 0.5479(2) 1.30613(16) 0.02465(11) 0.0172(4) Uani 1 1 d . . . . .
H35 H 0.499532 1.301201 -0.017397 0.021 Uiso 1 1 calc R U . . .
C34 C 0.5409(2) 1.22261(16) 0.08806(11) 0.0154(4) Uani 1 1 d . . . . .
C33 C 0.4696(2) 1.12702(17) 0.09263(11) 0.0194(4) Uani 1 1 d . . . . .
H33 H 0.417670 1.117967 0.052610 0.023 Uiso 1 1 calc R U . . .
C32 C 0.4746(3) 1.04708(17) 0.15423(12) 0.0222(4) Uani 1 1 d . . . . .
H32 H 0.426922 0.982809 0.156746 0.027 Uiso 1 1 calc R U . . .
N31 N 0.6136(2) 1.15089(13) 0.20990(9) 0.0163(3) Uani 1 1 d . . . . .
H31N H 0.657968 1.158314 0.248244 0.020 Uiso 1 1 calc R U . . .
O31 O 0.75043(19) 1.32604(12) 0.21280(8) 0.0230(3) Uani 1 1 d . . . . .
H31O H 0.787651 1.384787 0.209609 0.035 Uiso 1 1 calc R U . . .
C31 C 0.5497(3) 1.06059(16) 0.21295(11) 0.0194(4) Uani 1 1 d . . . . .
H31 H 0.555152 1.004923 0.255381 0.023 Uiso 1 1 calc R U . . .
C29 C 0.0280(2) 0.78387(15) -0.00440(10) 0.0147(4) Uani 1 1 d . . . . .
C28 C -0.0594(2) 0.74277(16) -0.04995(11) 0.0173(4) Uani 1 1 d . . . . .
C27 C -0.0737(3) 0.80113(17) -0.12007(11) 0.0215(4) Uani 1 1 d . . . . .
H27 H -0.131406 0.775250 -0.151964 0.026 Uiso 1 1 calc R U . . .
C26 C -0.0034(3) 0.89904(17) -0.14486(11) 0.0234(5) Uani 1 1 d . . . . .
H26 H -0.016387 0.938405 -0.193131 0.028 Uiso 1 1 calc R U . . .
C25 C 0.0831(3) 0.93897(17) -0.10143(11) 0.0210(4) Uani 1 1 d . . . . .
H25 H 0.129878 1.004858 -0.119415 0.025 Uiso 1 1 calc R U . . .
C24 C 0.1017(2) 0.88054(16) -0.02920(11) 0.0162(4) Uani 1 1 d . . . . .
C23 C 0.1921(2) 0.91281(16) 0.01960(12) 0.0196(4) Uani 1 1 d . . . . .
H23 H 0.243171 0.977515 0.004390 0.023 Uiso 1 1 calc R U . . .
C22 C 0.2070(3) 0.85229(17) 0.08826(11) 0.0213(4) Uani 1 1 d . . . . .
H22 H 0.270337 0.873646 0.120205 0.026 Uiso 1 1 calc R U . . .
C21 C 0.1279(2) 0.75854(16) 0.11105(11) 0.0185(4) Uani 1 1 d . . . . .
H21 H 0.134786 0.716915 0.159195 0.022 Uiso 1 1 calc R U . . .
O21 O -0.12035(18) 0.64814(12) -0.02056(8) 0.0221(3) Uani 1 1 d . . . . .
H21O H -0.155395 0.625229 -0.053362 0.033 Uiso 1 1 calc R U . . .
N21 N 0.04380(19) 0.72790(13) 0.06565(9) 0.0153(3) Uani 1 1 d . . . . .
H21N H -0.004559 0.668499 0.081180 0.018 Uiso 1 1 calc R U . . .
Cl99 Cl -0.25427(6) 0.08424(4) 0.36485(3) 0.02177(11) Uani 1 1 d . . . . .
O99 O 0.9266(2) 1.02795(12) 0.67995(8) 0.0272(3) Uani 1 1 d . . . . .
H99O H 1.035864 0.998979 0.671989 0.041 Uiso 1 1 d R U . . .
H99P H 0.923165 1.094578 0.694689 0.041 Uiso 1 1 d R U . . .
O98 O -0.21776(18) 0.57762(12) -0.13004(8) 0.0224(3) Uani 1 1 d . . . . .
H98O H -0.140779 0.559143 -0.151348 0.034 Uiso 1 1 d R U . . .
H98P H -0.298579 0.541243 -0.137448 0.034 Uiso 1 1 d R U . . .

loop_
_atom_site_aniso_label
_atom_site_aniso_U_11
_atom_site_aniso_U_22
_atom_site_aniso_U_33
_atom_site_aniso_U_23
_atom_site_aniso_U_13
_atom_site_aniso_U_12
Bi1 0.01233(4) 0.00995(4) 0.00972(4) -0.00098(3) -0.00255(3) -0.00217(3)
O1 0.0335(9) 0.0227(8) 0.0247(8) -0.0012(6) -0.0094(7) -0.0084(7)
N1 0.0184(9) 0.0132(8) 0.0208(9) 0.0002(7) 0.0001(7) -0.0008(7)
C1 0.0181(11) 0.0223(11) 0.0191(10) -0.0017(8) -0.0042(8) 0.0023(8)
Cl1 0.0224(3) 0.0163(2) 0.0178(2) -0.00024(19) 0.00163(19) 0.00207(19)
Cl2 0.0317(3) 0.0222(3) 0.0222(3) -0.0028(2) -0.0093(2) -0.0124(2)
C2 0.0182(11) 0.0254(11) 0.0254(11) -0.0089(9) -0.0045(9) -0.0008(9)
Cl3 0.0183(2) 0.0152(2) 0.0138(2) -0.00088(18) -0.00172(18) -0.00367(18)
C3 0.0171(10) 0.0149(10) 0.0283(11) -0.0077(9) 0.0039(8) -0.0021(8)
Cl4 0.0199(2) 0.0203(2) 0.0234(2) -0.0058(2) -0.0058(2) -0.00556(19)
C4 0.0149(10) 0.0157(10) 0.0185(10) -0.0031(8) 0.0044(8) 0.0034(8)
C9 0.0130(10) 0.0163(10) 0.0197(10) -0.0046(8) 0.0003(8) 0.0027(8)
C8 0.0185(11) 0.0227(11) 0.0224(11) -0.0073(9) -0.0004(8) 0.0001(8)
C7 0.0247(12) 0.0290(12) 0.0219(11) -0.0085(9) -0.0021(9) 0.0027(9)
Cl6 0.0200(2) 0.0179(2) 0.0124(2) -0.00004(18) -0.00220(18) -0.00276(19)
C6 0.0294(12) 0.0305(12) 0.0117(10) -0.0017(9) 0.0014(9) 0.0089(10)
Cl5 0.0181(2) 0.0165(2) 0.0131(2) 0.00069(18) -0.00321(18) -0.00306(18)
C5 0.0238(11) 0.0173(10) 0.0210(11) -0.0003(8) 0.0071(9) 0.0028(9)
O11 0.0280(8) 0.0192(8) 0.0234(8) -0.0029(6) -0.0116(6) -0.0066(6)
C11 0.0171(10) 0.0173(10) 0.0165(10) -0.0008(8) 0.0014(8) -0.0011(8)
N11 0.0150(8) 0.0170(8) 0.0131(8) -0.0015(7) -0.0040(6) -0.0001(7)
C12 0.0147(10) 0.0175(10) 0.0220(10) -0.0045(8) 0.0008(8) -0.0044(8)
C13 0.0135(10) 0.0205(10) 0.0176(10) -0.0082(8) -0.0018(8) 0.0000(8)
C16 0.0190(11) 0.0194(10) 0.0168(10) 0.0014(8) 0.0020(8) 0.0006(8)
C15 0.0159(10) 0.0211(10) 0.0134(9) -0.0038(8) -0.0011(8) 0.0021(8)
C14 0.0103(9) 0.0175(10) 0.0146(9) -0.0056(8) 0.0002(7) 0.0022(8)
C18 0.0125(10) 0.0178(10) 0.0188(10) -0.0058(8) -0.0016(8) -0.0006(8)
C17 0.0157(10) 0.0153(10) 0.0241(11) -0.0025(8) 0.0009(8) -0.0037(8)
C19 0.0116(9) 0.0164(10) 0.0126(9) -0.0022(7) 0.0002(7) 0.0022(7)
C39 0.0135(10) 0.0160(10) 0.0147(9) -0.0049(8) 0.0007(7) 0.0012(8)
C38 0.0185(10) 0.0191(10) 0.0174(10) -0.0073(8) -0.0015(8) -0.0010(8)
C37 0.0206(11) 0.0159(10) 0.0231(11) -0.0058(8) 0.0008(8) -0.0038(8)
C36 0.0201(11) 0.0173(10) 0.0189(10) -0.0006(8) 0.0004(8) 0.0031(8)
C35 0.0171(10) 0.0195(10) 0.0149(10) -0.0048(8) -0.0022(8) 0.0029(8)
C34 0.0123(9) 0.0181(10) 0.0166(10) -0.0070(8) -0.0016(7) 0.0031(8)
C33 0.0175(10) 0.0221(11) 0.0208(10) -0.0084(9) -0.0045(8) 0.0002(8)
C32 0.0248(11) 0.0181(10) 0.0247(11) -0.0054(9) -0.0020(9) -0.0056(9)
N31 0.0178(9) 0.0185(9) 0.0127(8) -0.0040(7) -0.0016(7) -0.0010(7)
O31 0.0343(9) 0.0194(8) 0.0173(7) -0.0029(6) -0.0059(6) -0.0109(7)
C31 0.0221(11) 0.0145(10) 0.0197(10) -0.0014(8) 0.0008(8) -0.0012(8)
C29 0.0119(9) 0.0170(10) 0.0137(9) -0.0023(8) 0.0006(7) 0.0017(8)
C28 0.0134(10) 0.0212(10) 0.0171(10) -0.0053(8) -0.0001(8) 0.0007(8)
C27 0.0202(11) 0.0292(12) 0.0159(10) -0.0071(9) -0.0050(8) 0.0039(9)
C26 0.0236(11) 0.0266(12) 0.0143(10) 0.0022(9) -0.0006(8) 0.0074(9)
C25 0.0208(11) 0.0172(10) 0.0201(10) 0.0017(8) 0.0037(8) 0.0019(8)
C24 0.0127(10) 0.0161(10) 0.0175(10) -0.0030(8) 0.0035(8) 0.0025(8)
C23 0.0162(10) 0.0161(10) 0.0264(11) -0.0060(8) 0.0027(8) -0.0038(8)
C22 0.0183(11) 0.0258(11) 0.0226(11) -0.0095(9) -0.0043(8) -0.0036(9)
C21 0.0179(10) 0.0220(11) 0.0153(10) -0.0038(8) -0.0026(8) 0.0002(8)
O21 0.0254(8) 0.0252(8) 0.0180(7) -0.0055(6) -0.0033(6) -0.0104(6)
N21 0.0150(8) 0.0150(8) 0.0146(8) -0.0010(7) 0.0007(6) -0.0024(6)
Cl99 0.0281(3) 0.0166(2) 0.0214(2) -0.00383(19) -0.0062(2) -0.0028(2)
O99 0.0350(9) 0.0234(8) 0.0229(8) -0.0039(6) -0.0041(7) -0.0016(7)
O98 0.0212(8) 0.0276(8) 0.0216(8) -0.0105(6) -0.0011(6) -0.0063(6)

loop_
_atom_type_symbol
_atom_type_description
_atom_type_scat_dispersion_real
_atom_type_scat_dispersion_imag
_atom_type_scat_source
C C 0.0033 0.0016 'International Tables Vol C Tables 4.2.6.8 and 6.1.1.4'
H H 0.0000 0.0000 'International Tables Vol C Tables 4.2.6.8 and 6.1.1.4'
N N 0.0061 0.0033 'International Tables Vol C Tables 4.2.6.8 and 6.1.1.4'
O O 0.0106 0.0060 'International Tables Vol C Tables 4.2.6.8 and 6.1.1.4'
Cl Cl 0.1484 0.1585 'International Tables Vol C Tables 4.2.6.8 and 6.1.1.4'
Bi Bi -4.1077 10.2566 'International Tables Vol C Tables 4.2.6.8 and 6.1.1.4'

loop_
_geom_angle_atom_site_label_1
_geom_angle_atom_site_label_2
_geom_angle_atom_site_label_3
_geom_angle
_geom_angle_site_symmetry_1
_geom_angle_site_symmetry_3
_geom_angle_publ_flag
Cl1 Bi1 Cl5 90.805(15) . . ?
Cl1 Bi1 Cl2 92.558(17) . . ?
Cl5 Bi1 Cl2 89.558(15) . . ?
Cl1 Bi1 Cl6 92.307(15) . . ?
Cl5 Bi1 Cl6 176.031(14) . . ?
Cl2 Bi1 Cl6 87.845(15) . . ?
Cl1 Bi1 Cl4 89.450(16) . . ?
Cl5 Bi1 Cl4 91.036(15) . . ?
Cl2 Bi1 Cl4 177.899(16) . . ?
Cl6 Bi1 Cl4 91.454(15) . . ?
Cl1 Bi1 Cl3 173.797(14) . . ?
Cl5 Bi1 Cl3 83.700(13) . . ?
Cl2 Bi1 Cl3 90.284(15) . . ?
Cl6 Bi1 Cl3 93.309(13) . . ?
Cl4 Bi1 Cl3 87.778(14) . . ?
C8 O1 H1O 109.5 . . ?
C1 N1 C9 122.82(18) . . ?
C1 N1 H1N 118.6 . . ?
C9 N1 H1N 118.6 . . ?
N1 C1 C2 120.39(19) . . ?
N1 C1 H1 119.8 . . ?
C2 C1 H1 119.8 . . ?
C3 C2 C1 119.4(2) . . ?
C3 C2 H2 120.3 . . ?
C1 C2 H2 120.3 . . ?
C2 C3 C4 120.87(19) . . ?
C2 C3 H3 119.6 . . ?
C4 C3 H3 119.6 . . ?
C3 C4 C9 117.79(18) . . ?
C3 C4 C5 123.82(19) . . ?
C9 C4 C5 118.38(19) . . ?
N1 C9 C8 119.41(18) . . ?
N1 C9 C4 118.65(18) . . ?
C8 C9 C4 121.94(19) . . ?
O1 C8 C7 126.1(2) . . ?
O1 C8 C9 115.89(18) . . ?
C7 C8 C9 118.0(2) . . ?
C8 C7 C6 120.7(2) . . ?
C8 C7 H7 119.6 . . ?
C6 C7 H7 119.6 . . ?
C5 C6 C7 122.1(2) . . ?
C5 C6 H6 119.0 . . ?
C7 C6 H6 119.0 . . ?
C6 C5 C4 118.8(2) . . ?
C6 C5 H5 120.6 . . ?
C4 C5 H5 120.6 . . ?
C18 O11 H11O 109.5 . . ?
N11 C11 C12 119.95(18) . . ?
N11 C11 H11 120.0 . . ?
C12 C11 H11 120.0 . . ?
C11 N11 C19 123.43(17) . . ?
C11 N11 H11N 118.3 . . ?
C19 N11 H11N 118.3 . . ?
C13 C12 C11 119.31(19) . . ?
C13 C12 H12 120.3 . . ?
C11 C12 H12 120.3 . . ?
C12 C13 C14 120.99(18) . . ?
C12 C13 H13 119.5 . . ?
C14 C13 H13 119.5 . . ?
C15 C16 C17 122.18(19) . . ?
C15 C16 H16 118.9 . . ?
C17 C16 H16 118.9 . . ?
C16 C15 C14 119.45(18) . . ?
C16 C15 H15 120.3 . . ?
C14 C15 H15 120.3 . . ?
C13 C14 C19 117.54(18) . . ?
C13 C14 C15 124.21(18) . . ?
C19 C14 C15 118.23(18) . . ?
O11 C18 C17 126.24(18) . . ?
O11 C18 C19 115.24(17) . . ?
C17 C18 C19 118.51(18) . . ?
C18 C17 C16 119.95(19) . . ?
C18 C17 H17 120.0 . . ?
C16 C17 H17 120.0 . . ?
N11 C19 C14 118.69(18) . . ?
N11 C19 C18 119.68(17) . . ?
C14 C19 C18 121.61(18) . . ?
N31 C39 C38 119.59(18) . . ?
N31 C39 C34 118.79(18) . . ?
C38 C39 C34 121.61(18) . . ?
O31 C38 C37 126.61(19) . . ?
O31 C38 C39 115.03(18) . . ?
C37 C38 C39 118.35(18) . . ?
C38 C37 C36 120.41(19) . . ?
C38 C37 H37 119.8 . . ?
C36 C37 H37 119.8 . . ?
C35 C36 C37 122.05(19) . . ?
C35 C36 H36 119.0 . . ?
C37 C36 H36 119.0 . . ?
C36 C35 C34 118.91(19) . . ?
C36 C35 H35 120.5 . . ?
C34 C35 H35 120.5 . . ?
C33 C34 C39 117.74(18) . . ?
C33 C34 C35 123.61(18) . . ?
C39 C34 C35 118.62(18) . . ?
C32 C33 C34 120.70(19) . . ?
C32 C33 H33 119.6 . . ?
C34 C33 H33 119.6 . . ?
C33 C32 C31 119.6(2) . . ?
C33 C32 H32 120.2 . . ?
C31 C32 H32 120.2 . . ?
C31 N31 C39 122.95(17) . . ?
C31 N31 H31N 118.5 . . ?
C39 N31 H31N 118.5 . . ?
C38 O31 H31O 109.5 . . ?
N31 C31 C32 120.15(19) . . ?
N31 C31 H31 119.9 . . ?
C32 C31 H31 119.9 . . ?
N21 C29 C24 118.75(18) . . ?
N21 C29 C28 119.31(18) . . ?
C24 C29 C28 121.93(18) . . ?
O21 C28 C27 125.72(19) . . ?
O21 C28 C29 116.34(17) . . ?
C27 C28 C29 117.94(19) . . ?
C28 C27 C26 120.5(2) . . ?
C28 C27 H27 119.7 . . ?
C26 C27 H27 119.7 . . ?
C25 C26 C27 121.99(19) . . ?
C25 C26 H26 119.0 . . ?
C27 C26 H26 119.0 . . ?
C26 C25 C24 119.0(2) . . ?
C26 C25 H25 120.5 . . ?
C24 C25 H25 120.5 . . ?
C29 C24 C23 117.65(18) . . ?
C29 C24 C25 118.56(19) . . ?
C23 C24 C25 123.78(19) . . ?
C22 C23 C24 120.94(19) . . ?
C22 C23 H23 119.5 . . ?
C24 C23 H23 119.5 . . ?
C23 C22 C21 119.29(19) . . ?
C23 C22 H22 120.4 . . ?
C21 C22 H22 120.4 . . ?
N21 C21 C22 119.98(19) . . ?
N21 C21 H21 120.0 . . ?
C22 C21 H21 120.0 . . ?
C28 O21 H21O 109.5 . . ?
C21 N21 C29 123.33(18) . . ?
C21 N21 H21N 118.3 . . ?
C29 N21 H21N 118.3 . . ?
H99O O99 H99P 111.8 . . ?
H98O O98 H98P 107.1 . . ?

loop_
_geom_bond_atom_site_label_1
_geom_bond_atom_site_label_2
_geom_bond_distance
_geom_bond_site_symmetry_2
_geom_bond_publ_flag
Bi1 Cl1 2.5979(5) . ?
Bi1 Cl5 2.6863(4) . ?
Bi1 Cl2 2.6900(5) . ?
Bi1 Cl6 2.7150(5) . ?
Bi1 Cl4 2.7331(5) . ?
Bi1 Cl3 2.9822(5) . ?
O1 C8 1.367(3) . ?
O1 H1O 0.8400 . ?
N1 C1 1.324(3) . ?
N1 C9 1.376(3) . ?
N1 H1N 0.8800 . ?
C1 C2 1.390(3) . ?
C1 H1 0.9500 . ?
C2 C3 1.368(3) . ?
C2 H2 0.9500 . ?
C3 C4 1.411(3) . ?
C3 H3 0.9500 . ?
C4 C9 1.415(3) . ?
C4 C5 1.419(3) . ?
C9 C8 1.409(3) . ?
C8 C7 1.374(3) . ?
C7 C6 1.405(3) . ?
C7 H7 0.9500 . ?
C6 C5 1.373(3) . ?
C6 H6 0.9500 . ?
C5 H5 0.9500 . ?
O11 C18 1.355(2) . ?
O11 H11O 0.8400 . ?
C11 N11 1.317(3) . ?
C11 C12 1.401(3) . ?
C11 H11 0.9500 . ?
N11 C19 1.372(2) . ?
N11 H11N 0.8800 . ?
C12 C13 1.367(3) . ?
C12 H12 0.9500 . ?
C13 C14 1.413(3) . ?
C13 H13 0.9500 . ?
C16 C15 1.366(3) . ?
C16 C17 1.412(3) . ?
C16 H16 0.9500 . ?
C15 C14 1.416(3) . ?
C15 H15 0.9500 . ?
C14 C19 1.415(3) . ?
C18 C17 1.377(3) . ?
C18 C19 1.415(3) . ?
C17 H17 0.9500 . ?
C39 N31 1.375(3) . ?
C39 C38 1.409(3) . ?
C39 C34 1.414(3) . ?
C38 O31 1.356(2) . ?
C38 C37 1.377(3) . ?
C37 C36 1.408(3) . ?
C37 H37 0.9500 . ?
C36 C35 1.370(3) . ?
C36 H36 0.9500 . ?
C35 C34 1.419(3) . ?
C35 H35 0.9500 . ?
C34 C33 1.411(3) . ?
C33 C32 1.371(3) . ?
C33 H33 0.9500 . ?
C32 C31 1.390(3) . ?
C32 H32 0.9500 . ?
N31 C31 1.324(3) . ?
N31 H31N 0.8800 . ?
O31 H31O 0.8400 . ?
C31 H31 0.9500 . ?
C29 N21 1.370(2) . ?
C29 C24 1.411(3) . ?
C29 C28 1.413(3) . ?
C28 O21 1.350(2) . ?
C28 C27 1.379(3) . ?
C27 C26 1.411(3) . ?
C27 H27 0.9500 . ?
C26 C25 1.369(3) . ?
C26 H26 0.9500 . ?
C25 C24 1.418(3) . ?
C25 H25 0.9500 . ?
C24 C23 1.414(3) . ?
C23 C22 1.366(3) . ?
C23 H23 0.9500 . ?
C22 C21 1.399(3) . ?
C22 H22 0.9500 . ?
C21 N21 1.320(3) . ?
C21 H21 0.9500 . ?
O21 H21O 0.8400 . ?
N21 H21N 0.8800 . ?
O99 H99O 0.9654 . ?
O99 H99P 0.9702 . ?
O98 H98O 0.7709 . ?
O98 H98P 0.9017 . ?

loop_
_geom_torsion_atom_site_label_1
_geom_torsion_atom_site_label_2
_geom_torsion_atom_site_label_3
_geom_torsion_atom_site_label_4
_geom_torsion
_geom_torsion_site_symmetry_1
_geom_torsion_site_symmetry_2
_geom_torsion_site_symmetry_3
_geom_torsion_site_symmetry_4
_geom_torsion_publ_flag
C9 N1 C1 C2 1.3(3) . . . . ?
N1 C1 C2 C3 -1.3(3) . . . . ?
C1 C2 C3 C4 -0.1(3) . . . . ?
C2 C3 C4 C9 1.5(3) . . . . ?
C2 C3 C4 C5 -177.37(19) . . . . ?
C1 N1 C9 C8 179.36(19) . . . . ?
C1 N1 C9 C4 0.2(3) . . . . ?
C3 C4 C9 N1 -1.5(3) . . . . ?
C5 C4 C9 N1 177.39(17) . . . . ?
C3 C4 C9 C8 179.32(18) . . . . ?
C5 C4 C9 C8 -1.8(3) . . . . ?
N1 C9 C8 O1 3.6(3) . . . . ?
C4 C9 C8 O1 -177.18(18) . . . . ?
N1 C9 C8 C7 -176.16(18) . . . . ?
C4 C9 C8 C7 3.0(3) . . . . ?
O1 C8 C7 C6 178.6(2) . . . . ?
C9 C8 C7 C6 -1.7(3) . . . . ?
C8 C7 C6 C5 -0.9(3) . . . . ?
C7 C6 C5 C4 2.2(3) . . . . ?
C3 C4 C5 C6 178.01(19) . . . . ?
C9 C4 C5 C6 -0.8(3) . . . . ?
C12 C11 N11 C19 0.5(3) . . . . ?
N11 C11 C12 C13 -2.4(3) . . . . ?
C11 C12 C13 C14 1.5(3) . . . . ?
C17 C16 C15 C14 0.4(3) . . . . ?
C12 C13 C14 C19 1.1(3) . . . . ?
C12 C13 C14 C15 179.39(19) . . . . ?
C16 C15 C14 C13 -176.50(19) . . . . ?
C16 C15 C14 C19 1.7(3) . . . . ?
O11 C18 C17 C16 179.01(19) . . . . ?
C19 C18 C17 C16 0.3(3) . . . . ?
C15 C16 C17 C18 -1.4(3) . . . . ?
C11 N11 C19 C14 2.2(3) . . . . ?
C11 N11 C19 C18 -176.22(18) . . . . ?
C13 C14 C19 N11 -3.0(3) . . . . ?
C15 C14 C19 N11 178.68(17) . . . . ?
C13 C14 C19 C18 175.43(17) . . . . ?
C15 C14 C19 C18 -2.9(3) . . . . ?
O11 C18 C19 N11 1.4(3) . . . . ?
C17 C18 C19 N11 -179.70(18) . . . . ?
O11 C18 C19 C14 -176.96(17) . . . . ?
C17 C18 C19 C14 1.9(3) . . . . ?
N31 C39 C38 O31 -2.2(3) . . . . ?
C34 C39 C38 O31 178.89(18) . . . . ?
N31 C39 C38 C37 176.70(18) . . . . ?
C34 C39 C38 C37 -2.2(3) . . . . ?
O31 C38 C37 C36 179.29(19) . . . . ?
C39 C38 C37 C36 0.5(3) . . . . ?
C38 C37 C36 C35 1.6(3) . . . . ?
C37 C36 C35 C34 -2.0(3) . . . . ?
N31 C39 C34 C33 0.9(3) . . . . ?
C38 C39 C34 C33 179.75(18) . . . . ?
N31 C39 C34 C35 -177.12(17) . . . . ?
C38 C39 C34 C35 1.8(3) . . . . ?
C36 C35 C34 C33 -177.51(19) . . . . ?
C36 C35 C34 C39 0.3(3) . . . . ?
C39 C34 C33 C32 -1.4(3) . . . . ?
C35 C34 C33 C32 176.5(2) . . . . ?
C34 C33 C32 C31 0.4(3) . . . . ?
C38 C39 N31 C31 -178.18(19) . . . . ?
C34 C39 N31 C31 0.7(3) . . . . ?
C39 N31 C31 C32 -1.8(3) . . . . ?
C33 C32 C31 N31 1.2(3) . . . . ?
N21 C29 C28 O21 -1.0(3) . . . . ?
C24 C29 C28 O21 178.15(17) . . . . ?
N21 C29 C28 C27 179.76(18) . . . . ?
C24 C29 C28 C27 -1.1(3) . . . . ?
O21 C28 C27 C26 -179.49(19) . . . . ?
C29 C28 C27 C26 -0.3(3) . . . . ?
C28 C27 C26 C25 1.1(3) . . . . ?
C27 C26 C25 C24 -0.4(3) . . . . ?
N21 C29 C24 C23 1.7(3) . . . . ?
C28 C29 C24 C23 -177.44(18) . . . . ?
N21 C29 C24 C25 -179.12(17) . . . . ?
C28 C29 C24 C25 1.8(3) . . . . ?
C26 C25 C24 C29 -1.0(3) . . . . ?
C26 C25 C24 C23 178.17(19) . . . . ?
C29 C24 C23 C22 -0.1(3) . . . . ?
C25 C24 C23 C22 -179.22(19) . . . . ?
C24 C23 C22 C21 -1.7(3) . . . . ?
C23 C22 C21 N21 1.9(3) . . . . ?
C22 C21 N21 C29 -0.2(3) . . . . ?
C24 C29 N21 C21 -1.6(3) . . . . ?
C28 C29 N21 C21 177.57(18) . . . . ?
